data_7002550
loop_
_publ_author_name
'Grunova, Ekaterina'
'Roisnel, Thierry'
'Carpentier, Jean-Fran\,cois'

_publ_section_title
;
 Zinc complexes of fluorous alkoxide-imino ligands: Synthesis,
 structure, and use in ring-opening polymerization of lactide and
 \b-butyrolactone
;
_journal_issue 41
_journal_name_full 'Dalton Transactions'
_journal_page_first 9010
_journal_page_last 9019
_journal_paper_doi 10.1039/b902087j
_journal_year 2009
_chemical_compound_source 'synthesis as described'
_chemical_formula_moiety 'C24 H20 F12 N2 O2 Zn1'
_chemical_formula_sum 'C24 H20 F12 N2 O2 Zn'
_chemical_formula_weight 661.79
_chemical_name_systematic
;
?
;
_space_group_IT_number 14
_symmetry_cell_setting monoclinic
_symmetry_Int_Tables_number 14
_symmetry_space_group_name_Hall '-P 2yn'
_symmetry_space_group_name_H-M 'P 1 21/n 1'
_atom_sites_solution_hydrogens geom
_atom_sites_solution_primary direct
_atom_sites_solution_secondary difmap
_audit_conform_dict_location ftp://ftp.iucr.org/pub/cif_core.dic
_audit_conform_dict_name cif_core.dic
_audit_conform_dict_version 2.3
_audit_creation_date 2008-03-10T18:00:59-00:00
_audit_creation_method 'WinGX routine CIF_UPDATE'
_cell_angle_alpha 90
_cell_angle_beta 113.6710(10)
_cell_angle_gamma 90
_cell_formula_units_Z 4
_cell_length_a 10.9991(3)
_cell_length_b 22.5468(7)
_cell_length_c 11.4441(3)
_cell_measurement_reflns_used 9343
_cell_measurement_temperature 100(2)
_cell_measurement_theta_max 27.37
_cell_measurement_theta_min 2.21
_cell_measurement_wavelength 0.71073
_cell_volume 2599.30(13)
_computing_cell_refinement 'Bruker SMART, 2006'
_computing_data_collection 'Bruker SMART, 2006'
_computing_data_reduction 'Bruker SAINT, 2006'
_computing_molecular_graphics 'Ortep-3 for Windows (Farrugia, 1997)'
_computing_publication_material 'WinGX publication routines (Farrugia, 1999)'
_computing_structure_refinement 'SHELXL-97 (Sheldrick, 1997)'
_computing_structure_solution 'SIR97 (Altomare et al., 1999)'
_diffrn_ambient_temperature 100(2)
_diffrn_detector 'CCD plate'
_diffrn_measured_fraction_theta_full 0.996
_diffrn_measured_fraction_theta_max 0.996
_diffrn_measurement_device_type 'APEXII, Bruker-AXS'
_diffrn_measurement_method 'CCD rotation images, thin slices'
_diffrn_radiation_monochromator graphite
_diffrn_radiation_probe x-ray
_diffrn_radiation_type MoK\a
_diffrn_radiation_wavelength 0.71073
_diffrn_reflns_av_R_equivalents 0.0335
_diffrn_reflns_av_unetI/netI 0.0315
_diffrn_reflns_limit_h_max 14
_diffrn_reflns_limit_h_min -14
_diffrn_reflns_limit_k_max 26
_diffrn_reflns_limit_k_min -29
_diffrn_reflns_limit_l_max 14
_diffrn_reflns_limit_l_min -14
_diffrn_reflns_number 22271
_diffrn_reflns_theta_full 27.44
_diffrn_reflns_theta_max 27.44
_diffrn_reflns_theta_min 3.44
_exptl_absorpt_coefficient_mu 1.057
_exptl_absorpt_correction_T_max 0.752
_exptl_absorpt_correction_T_min 0.683
_exptl_absorpt_correction_type multi-scan
_exptl_absorpt_process_details
;
[Sheldrick, G.M. (2002). SADABS Bruker AXS Inc., Madison, Wisconsin, USA]
;
_exptl_crystal_colour colourless
_exptl_crystal_density_diffrn 1.691
_exptl_crystal_density_method 'not measured'
_exptl_crystal_description prism
_exptl_crystal_F_000 1328
_exptl_crystal_size_max 0.36
_exptl_crystal_size_mid 0.28
_exptl_crystal_size_min 0.27
_refine_diff_density_max 0.374
_refine_diff_density_min -0.334
_refine_diff_density_rms 0.058
_refine_ls_extinction_method none
_refine_ls_goodness_of_fit_ref 1.014
_refine_ls_hydrogen_treatment constr
_refine_ls_matrix_type full
_refine_ls_number_parameters 372
_refine_ls_number_reflns 5908
_refine_ls_number_restraints 0
_refine_ls_restrained_S_all 1.014
_refine_ls_R_factor_all 0.0354
_refine_ls_R_factor_gt 0.0288
_refine_ls_shift/su_max 0.001
_refine_ls_shift/su_mean 0
_refine_ls_structure_factor_coef Fsqd
_refine_ls_weighting_details 'calc w=1/[\s^2^(Fo^2^)+(0.0260P)^2^+1.5149P] where P=(Fo^2^+2Fc^2^)/3'
_refine_ls_weighting_scheme calc
_refine_ls_wR_factor_gt 0.0638
_refine_ls_wR_factor_ref 0.0666
_reflns_number_gt 5217
_reflns_number_total 5908
_reflns_threshold_expression >2sigma(I)
_cod_data_source_file b902087j.txt
_cod_data_source_block 1
_cod_original_cell_volume 2599.29(13)
_cod_original_sg_symbol_H-M 'P 21/n'
_cod_database_code 7002550

loop_
_symmetry_equiv_pos_as_xyz
'x, y, z'
'-x+1/2, y+1/2, -z+1/2'
'-x, -y, -z'
'x-1/2, -y-1/2, z-1/2'

loop_
_atom_site_label
_atom_site_type_symbol
_atom_site_fract_x
_atom_site_fract_y
_atom_site_fract_z
_atom_site_U_iso_or_equiv
_atom_site_adp_type
_atom_site_occupancy
_atom_site_calc_flag
_atom_site_refinement_flags
_atom_site_disorder_assembly
_atom_site_disorder_group
Zn1 Zn -0.027896(17) 0.138903(8) 0.670057(17) 0.01193(6) Uani 1 d . . .
O1 O -0.14337(11) 0.07324(5) 0.65089(10) 0.0157(2) Uani 1 d . . .
N11 N -0.02986(12) 0.17256(6) 0.83574(13) 0.0133(3) Uani 1 d . . .
C11 C -0.02921(16) 0.23649(7) 0.84791(15) 0.0141(3) Uani 1 d . . .
C12 C -0.14705(17) 0.26757(8) 0.78511(17) 0.0193(4) Uani 1 d . . .
H12 H -0.2275 0.2468 0.7396 0.023 Uiso 1 calc R . .
C13 C -0.14619(18) 0.32904(8) 0.78947(18) 0.0222(4) Uani 1 d . . .
H13 H -0.2263 0.3504 0.7467 0.027 Uiso 1 calc R . .
C14 C -0.02873(18) 0.35963(8) 0.85610(18) 0.0216(4) Uani 1 d . . .
H14 H -0.0287 0.4017 0.8591 0.026 Uiso 1 calc R . .
C15 C 0.08835(18) 0.32837(8) 0.91821(17) 0.0221(4) Uani 1 d . . .
H15 H 0.1686 0.3492 0.9639 0.027 Uiso 1 calc R . .
C16 C 0.08921(17) 0.26667(8) 0.91416(16) 0.0184(4) Uani 1 d . . .
H16 H 0.1696 0.2454 0.9561 0.022 Uiso 1 calc R . .
C17 C -0.06392(15) 0.13904(7) 0.90816(15) 0.0143(3) Uani 1 d . . .
C18 C -0.09564(18) 0.16053(8) 1.01686(17) 0.0211(4) Uani 1 d . . .
H18A H -0.0784 0.2032 1.0285 0.032 Uiso 1 calc R . .
H18B H -0.0399 0.1396 1.0951 0.032 Uiso 1 calc R . .
H18C H -0.1894 0.1528 0.9979 0.032 Uiso 1 calc R . .
C19 C -0.07038(16) 0.07260(7) 0.88582(15) 0.0156(3) Uani 1 d . . .
H19A H -0.0961 0.0533 0.9502 0.019 Uiso 1 calc R . .
H19B H 0.0196 0.0584 0.9 0.019 Uiso 1 calc R . .
C20 C -0.16895(15) 0.05213(7) 0.75038(15) 0.0144(3) Uani 1 d . . .
C21 C -0.31242(17) 0.07015(8) 0.72957(17) 0.0208(4) Uani 1 d . . .
F21A F -0.40370(10) 0.04936(5) 0.62009(11) 0.0301(3) Uani 1 d . . .
F21B F -0.34767(11) 0.05199(6) 0.82325(12) 0.0409(3) Uani 1 d . . .
F21C F -0.32449(10) 0.12959(5) 0.72499(11) 0.0279(3) Uani 1 d . . .
C22 C -0.15882(17) -0.01631(8) 0.74988(16) 0.0195(4) Uani 1 d . . .
F22A F -0.03394(10) -0.03276(5) 0.77321(11) 0.0295(3) Uani 1 d . . .
F22B F -0.23724(11) -0.04059(5) 0.63849(10) 0.0251(2) Uani 1 d . . .
F22C F -0.18949(12) -0.04276(5) 0.84094(10) 0.0299(3) Uani 1 d . . .
O2 O -0.07822(10) 0.19509(5) 0.53407(11) 0.0146(2) Uani 1 d . . .
N31 N 0.15552(13) 0.11797(6) 0.67954(13) 0.0139(3) Uani 1 d . . .
C31 C 0.20546(15) 0.05853(8) 0.71762(16) 0.0157(3) Uani 1 d . . .
C32 C 0.17959(17) 0.01400(8) 0.62697(17) 0.0212(4) Uani 1 d . . .
H32 H 0.1313 0.0227 0.5391 0.025 Uiso 1 calc R . .
C33 C 0.22461(19) -0.04326(9) 0.66526(19) 0.0279(4) Uani 1 d . . .
H33 H 0.2075 -0.0737 0.6034 0.033 Uiso 1 calc R . .
C34 C 0.29444(19) -0.05605(9) 0.7935(2) 0.0289(4) Uani 1 d . . .
H34 H 0.3253 -0.0952 0.8194 0.035 Uiso 1 calc R . .
C35 C 0.31930(18) -0.01161(9) 0.88404(18) 0.0266(4) Uani 1 d . . .
H35 H 0.3674 -0.0205 0.9718 0.032 Uiso 1 calc R . .
C36 C 0.27398(17) 0.04608(8) 0.84683(16) 0.0202(4) Uani 1 d . . .
H36 H 0.2897 0.0764 0.9088 0.024 Uiso 1 calc R . .
C37 C 0.21533(15) 0.15379(8) 0.63265(15) 0.0147(3) Uani 1 d . . .
C38 C 0.34091(16) 0.13987(8) 0.61685(17) 0.0210(4) Uani 1 d . . .
H38A H 0.3709 0.0999 0.6493 0.031 Uiso 1 calc R . .
H38B H 0.4094 0.1688 0.6646 0.031 Uiso 1 calc R . .
H38C H 0.3247 0.1418 0.5262 0.031 Uiso 1 calc R . .
C39 C 0.16075(15) 0.21607(8) 0.59616(16) 0.0159(3) Uani 1 d . . .
H39A H 0.2171 0.237 0.5602 0.019 Uiso 1 calc R . .
H39B H 0.1698 0.2372 0.675 0.019 Uiso 1 calc R . .
C40 C 0.01356(15) 0.22117(7) 0.49879(15) 0.0130(3) Uani 1 d . . .
C41 C -0.00006(16) 0.19461(8) 0.36897(16) 0.0186(4) Uani 1 d . . .
F41A F -0.12474(10) 0.19682(5) 0.28056(9) 0.0259(2) Uani 1 d . . .
F41B F 0.07600(12) 0.22213(6) 0.31810(11) 0.0380(3) Uani 1 d . . .
F41C F 0.03567(11) 0.13752(5) 0.38186(10) 0.0302(3) Uani 1 d . . .
C42 C -0.01758(16) 0.28860(8) 0.48211(16) 0.0167(3) Uani 1 d . . .
F42A F -0.00717(11) 0.31266(5) 0.59226(10) 0.0266(2) Uani 1 d . . .
F42B F -0.14158(9) 0.29960(4) 0.39665(10) 0.0215(2) Uani 1 d . . .
F42C F 0.06409(10) 0.31986(5) 0.44321(11) 0.0281(3) Uani 1 d . . .

loop_
_atom_site_aniso_label
_atom_site_aniso_U_11
_atom_site_aniso_U_22
_atom_site_aniso_U_33
_atom_site_aniso_U_23
_atom_site_aniso_U_13
_atom_site_aniso_U_12
Zn1 0.01306(9) 0.01130(10) 0.01285(10) 0.00000(7) 0.00668(7) 0.00046(7)
O1 0.0193(6) 0.0162(6) 0.0128(6) -0.0009(5) 0.0077(5) -0.0044(5)
N11 0.0125(6) 0.0135(7) 0.0134(7) -0.0017(5) 0.0046(5) 0.0014(5)
C11 0.0193(8) 0.0124(8) 0.0138(8) -0.0017(6) 0.0099(6) 0.0011(6)
C12 0.0165(8) 0.0182(9) 0.0225(9) -0.0028(7) 0.0070(7) 0.0007(7)
C13 0.0224(9) 0.0173(9) 0.0276(10) -0.0003(7) 0.0109(8) 0.0053(7)
C14 0.0319(10) 0.0124(9) 0.0262(10) -0.0018(7) 0.0176(8) -0.0003(7)
C15 0.0221(9) 0.0212(10) 0.0243(9) -0.0060(7) 0.0106(7) -0.0078(7)
C16 0.0168(8) 0.0199(9) 0.0191(9) -0.0012(7) 0.0078(7) 0.0007(7)
C17 0.0125(7) 0.0161(9) 0.0116(8) -0.0004(6) 0.0019(6) 0.0021(6)
C18 0.0307(9) 0.0177(9) 0.0184(9) -0.0016(7) 0.0136(7) 0.0008(8)
C19 0.0181(8) 0.0139(8) 0.0137(8) 0.0013(6) 0.0054(6) 0.0020(6)
C20 0.0148(7) 0.0143(9) 0.0148(8) -0.0005(6) 0.0064(6) -0.0013(6)
C21 0.0184(8) 0.0257(10) 0.0195(9) 0.0021(7) 0.0089(7) -0.0007(7)
F21A 0.0167(5) 0.0323(7) 0.0328(6) -0.0039(5) 0.0012(5) -0.0050(4)
F21B 0.0303(6) 0.0637(9) 0.0404(7) 0.0183(6) 0.0263(6) 0.0082(6)
F21C 0.0185(5) 0.0238(6) 0.0378(7) -0.0030(5) 0.0075(5) 0.0062(4)
C22 0.0236(9) 0.0169(9) 0.0166(8) -0.0008(7) 0.0067(7) -0.0042(7)
F22A 0.0278(6) 0.0165(6) 0.0407(7) -0.0035(5) 0.0101(5) 0.0052(4)
F22B 0.0338(6) 0.0182(6) 0.0205(5) -0.0055(4) 0.0081(5) -0.0087(5)
F22C 0.0491(7) 0.0180(6) 0.0232(6) 0.0029(4) 0.0151(5) -0.0109(5)
O2 0.0124(5) 0.0150(6) 0.0164(6) 0.0035(5) 0.0058(4) -0.0002(4)
N31 0.0127(6) 0.0160(7) 0.0118(7) 0.0002(5) 0.0037(5) 0.0025(5)
C31 0.0119(7) 0.0180(9) 0.0181(8) 0.0023(7) 0.0069(6) 0.0033(6)
C32 0.0229(9) 0.0214(10) 0.0183(9) 0.0003(7) 0.0073(7) 0.0048(7)
C33 0.0317(10) 0.0212(10) 0.0315(11) -0.0042(8) 0.0134(9) 0.0060(8)
C34 0.0299(10) 0.0184(10) 0.0380(11) 0.0086(8) 0.0133(9) 0.0092(8)
C35 0.0245(9) 0.0292(11) 0.0219(9) 0.0109(8) 0.0049(8) 0.0042(8)
C36 0.0211(8) 0.0231(10) 0.0156(8) 0.0003(7) 0.0065(7) 0.0008(7)
C37 0.0127(7) 0.0193(9) 0.0093(7) -0.0013(6) 0.0015(6) -0.0001(6)
C38 0.0147(8) 0.0272(10) 0.0234(9) 0.0036(8) 0.0101(7) 0.0026(7)
C39 0.0130(7) 0.0170(9) 0.0162(8) 0.0003(7) 0.0042(6) -0.0028(6)
C40 0.0133(7) 0.0132(8) 0.0124(8) 0.0000(6) 0.0050(6) -0.0004(6)
C41 0.0172(8) 0.0217(10) 0.0156(8) 0.0003(7) 0.0054(7) 0.0034(7)
F41A 0.0224(5) 0.0320(6) 0.0146(5) -0.0048(4) -0.0019(4) 0.0079(5)
F41B 0.0441(7) 0.0533(8) 0.0299(6) -0.0086(6) 0.0287(6) -0.0134(6)
F41C 0.0383(6) 0.0231(6) 0.0205(6) -0.0063(4) 0.0028(5) 0.0138(5)
C42 0.0166(8) 0.0174(9) 0.0153(8) 0.0012(7) 0.0054(6) -0.0010(7)
F42A 0.0398(6) 0.0176(6) 0.0197(5) -0.0043(4) 0.0091(5) 0.0043(5)
F42B 0.0185(5) 0.0179(5) 0.0232(5) 0.0042(4) 0.0032(4) 0.0042(4)
F42C 0.0264(5) 0.0202(6) 0.0402(7) 0.0104(5) 0.0161(5) -0.0027(4)

loop_
_atom_type_symbol
_atom_type_description
_atom_type_scat_dispersion_real
_atom_type_scat_dispersion_imag
_atom_type_scat_source
C C 0.0033 0.0016 'International Tables Vol C Tables 4.2.6.8 and 6.1.1.4'
H H 0 0 'International Tables Vol C Tables 4.2.6.8 and 6.1.1.4'
N N 0.0061 0.0033 'International Tables Vol C Tables 4.2.6.8 and 6.1.1.4'
O O 0.0106 0.006 'International Tables Vol C Tables 4.2.6.8 and 6.1.1.4'
F F 0.0171 0.0103 'International Tables Vol C Tables 4.2.6.8 and 6.1.1.4'
Zn Zn 0.2839 1.4301 'International Tables Vol C Tables 4.2.6.8 and 6.1.1.4'

loop_
_geom_angle_atom_site_label_1
_geom_angle_atom_site_label_2
_geom_angle_atom_site_label_3
_geom_angle
_geom_angle_site_symmetry_1
_geom_angle_site_symmetry_3
_geom_angle_publ_flag
O1 Zn1 O2 117.41(5) . . ?
O1 Zn1 N31 115.30(5) . . ?
O2 Zn1 N31 98.89(5) . . ?
O1 Zn1 N11 98.05(5) . . ?
O2 Zn1 N11 113.65(5) . . ?
N31 Zn1 N11 114.55(5) . . ?
C20 O1 Zn1 121.78(10) . . ?
C17 N11 C11 121.04(14) . . ?
C17 N11 Zn1 119.55(11) . . ?
C11 N11 Zn1 117.13(10) . . ?
C12 C11 C16 120.52(16) . . ?
C12 C11 N11 118.93(14) . . ?
C16 C11 N11 120.40(14) . . ?
C13 C12 C11 119.53(16) . . ?
C13 C12 H12 120.2 . . ?
C11 C12 H12 120.2 . . ?
C12 C13 C14 120.44(17) . . ?
C12 C13 H13 119.8 . . ?
C14 C13 H13 119.8 . . ?
C15 C14 C13 119.71(17) . . ?
C15 C14 H14 120.1 . . ?
C13 C14 H14 120.1 . . ?
C14 C15 C16 120.52(16) . . ?
C14 C15 H15 119.7 . . ?
C16 C15 H15 119.7 . . ?
C15 C16 C11 119.27(16) . . ?
C15 C16 H16 120.4 . . ?
C11 C16 H16 120.4 . . ?
N11 C17 C18 124.76(15) . . ?
N11 C17 C19 118.61(14) . . ?
C18 C17 C19 116.62(14) . . ?
C17 C18 H18A 109.5 . . ?
C17 C18 H18B 109.5 . . ?
H18A C18 H18B 109.5 . . ?
C17 C18 H18C 109.5 . . ?
H18A C18 H18C 109.5 . . ?
H18B C18 H18C 109.5 . . ?
C17 C19 C20 115.21(13) . . ?
C17 C19 H19A 108.5 . . ?
C20 C19 H19A 108.5 . . ?
C17 C19 H19B 108.5 . . ?
C20 C19 H19B 108.5 . . ?
H19A C19 H19B 107.5 . . ?
O1 C20 C22 107.80(13) . . ?
O1 C20 C21 108.56(13) . . ?
C22 C20 C21 109.31(14) . . ?
O1 C20 C19 115.57(13) . . ?
C22 C20 C19 106.02(13) . . ?
C21 C20 C19 109.43(13) . . ?
F21A C21 F21B 107.01(14) . . ?
F21A C21 F21C 106.71(14) . . ?
F21B C21 F21C 106.22(15) . . ?
F21A C21 C20 112.74(14) . . ?
F21B C21 C20 113.54(14) . . ?
F21C C21 C20 110.18(14) . . ?
F22B C22 F22A 107.07(14) . . ?
F22B C22 F22C 106.78(13) . . ?
F22A C22 F22C 106.04(14) . . ?
F22B C22 C20 113.09(14) . . ?
F22A C22 C20 110.14(13) . . ?
F22C C22 C20 113.29(14) . . ?
C40 O2 Zn1 121.43(9) . . ?
C37 N31 C31 120.72(14) . . ?
C37 N31 Zn1 119.65(11) . . ?
C31 N31 Zn1 118.67(10) . . ?
C32 C31 C36 120.59(16) . . ?
C32 C31 N31 120.35(15) . . ?
C36 C31 N31 118.98(15) . . ?
C31 C32 C33 119.74(17) . . ?
C31 C32 H32 120.1 . . ?
C33 C32 H32 120.1 . . ?
C34 C33 C32 120.21(18) . . ?
C34 C33 H33 119.9 . . ?
C32 C33 H33 119.9 . . ?
C33 C34 C35 119.97(18) . . ?
C33 C34 H34 120 . . ?
C35 C34 H34 120 . . ?
C34 C35 C36 120.37(17) . . ?
C34 C35 H35 119.8 . . ?
C36 C35 H35 119.8 . . ?
C31 C36 C35 119.09(17) . . ?
C31 C36 H36 120.5 . . ?
C35 C36 H36 120.5 . . ?
N31 C37 C38 124.74(15) . . ?
N31 C37 C39 118.89(14) . . ?
C38 C37 C39 116.29(14) . . ?
C37 C38 H38A 109.5 . . ?
C37 C38 H38B 109.5 . . ?
H38A C38 H38B 109.5 . . ?
C37 C38 H38C 109.5 . . ?
H38A C38 H38C 109.5 . . ?
H38B C38 H38C 109.5 . . ?
C37 C39 C40 116.59(13) . . ?
C37 C39 H39A 108.1 . . ?
C40 C39 H39A 108.1 . . ?
C37 C39 H39B 108.1 . . ?
C40 C39 H39B 108.1 . . ?
H39A C39 H39B 107.3 . . ?
O2 C40 C41 108.60(13) . . ?
O2 C40 C42 107.81(13) . . ?
C41 C40 C42 109.16(13) . . ?
O2 C40 C39 115.92(13) . . ?
C41 C40 C39 109.23(13) . . ?
C42 C40 C39 105.94(13) . . ?
F41C C41 F41A 106.61(14) . . ?
F41C C41 F41B 106.57(14) . . ?
F41A C41 F41B 106.36(14) . . ?
F41C C41 C40 110.78(14) . . ?
F41A C41 C40 112.63(13) . . ?
F41B C41 C40 113.44(14) . . ?
F42A C42 F42B 106.83(13) . . ?
F42A C42 F42C 106.45(14) . . ?
F42B C42 F42C 106.19(13) . . ?
F42A C42 C40 110.53(13) . . ?
F42B C42 C40 112.29(13) . . ?
F42C C42 C40 114.11(13) . . ?

loop_
_geom_bond_atom_site_label_1
_geom_bond_atom_site_label_2
_geom_bond_distance
_geom_bond_site_symmetry_2
_geom_bond_publ_flag
Zn1 O1 1.9051(11) . ?
Zn1 O2 1.9083(11) . ?
Zn1 N31 2.0319(13) . ?
Zn1 N11 2.0505(13) . ?
O1 C20 1.3636(19) . ?
N11 C17 1.284(2) . ?
N11 C11 1.448(2) . ?
C11 C12 1.393(2) . ?
C11 C16 1.393(2) . ?
C12 C13 1.387(3) . ?
C12 H12 0.95 . ?
C13 C14 1.391(3) . ?
C13 H13 0.95 . ?
C14 C15 1.388(3) . ?
C14 H14 0.95 . ?
C15 C16 1.392(3) . ?
C15 H15 0.95 . ?
C16 H16 0.95 . ?
C17 C18 1.501(2) . ?
C17 C19 1.516(2) . ?
C18 H18A 0.98 . ?
C18 H18B 0.98 . ?
C18 H18C 0.98 . ?
C19 C20 1.563(2) . ?
C19 H19A 0.99 . ?
C19 H19B 0.99 . ?
C20 C22 1.547(2) . ?
C20 C21 1.553(2) . ?
C21 F21A 1.337(2) . ?
C21 F21B 1.342(2) . ?
C21 F21C 1.346(2) . ?
C22 F22B 1.336(2) . ?
C22 F22A 1.342(2) . ?
C22 F22C 1.356(2) . ?
O2 C40 1.3620(19) . ?
N31 C37 1.287(2) . ?
N31 C31 1.448(2) . ?
C31 C32 1.389(2) . ?
C31 C36 1.392(2) . ?
C32 C33 1.389(3) . ?
C32 H32 0.95 . ?
C33 C34 1.386(3) . ?
C33 H33 0.95 . ?
C34 C35 1.388(3) . ?
C34 H34 0.95 . ?
C35 C36 1.397(3) . ?
C35 H35 0.95 . ?
C36 H36 0.95 . ?
C37 C38 1.497(2) . ?
C37 C39 1.518(2) . ?
C38 H38A 0.98 . ?
C38 H38B 0.98 . ?
C38 H38C 0.98 . ?
C39 C40 1.558(2) . ?
C39 H39A 0.99 . ?
C39 H39B 0.99 . ?
C40 C41 1.552(2) . ?
C40 C42 1.553(2) . ?
C41 F41C 1.337(2) . ?
C41 F41A 1.3389(19) . ?
C41 F41B 1.347(2) . ?
C42 F42A 1.334(2) . ?
C42 F42B 1.3443(18) . ?
C42 F42C 1.3502(19) . ?

loop_
_geom_torsion_atom_site_label_1
_geom_torsion_atom_site_label_2
_geom_torsion_atom_site_label_3
_geom_torsion_atom_site_label_4
_geom_torsion
_geom_torsion_site_symmetry_1
_geom_torsion_site_symmetry_2
_geom_torsion_site_symmetry_3
_geom_torsion_site_symmetry_4
_geom_torsion_publ_flag
O2 Zn1 O1 C20 -140.32(11) . . . . ?
N31 Zn1 O1 C20 103.74(12) . . . . ?
N11 Zn1 O1 C20 -18.33(12) . . . . ?
O1 Zn1 N11 C17 20.61(12) . . . . ?
O2 Zn1 N11 C17 145.32(11) . . . . ?
N31 Zn1 N11 C17 -102.01(12) . . . . ?
O1 Zn1 N11 C11 -142.40(11) . . . . ?
O2 Zn1 N11 C11 -17.69(12) . . . . ?
N31 Zn1 N11 C11 94.98(11) . . . . ?
C17 N11 C11 C12 -84.47(19) . . . . ?
Zn1 N11 C11 C12 78.27(16) . . . . ?
C17 N11 C11 C16 99.88(18) . . . . ?
Zn1 N11 C11 C16 -97.38(15) . . . . ?
C16 C11 C12 C13 -0.4(3) . . . . ?
N11 C11 C12 C13 -176.04(15) . . . . ?
C11 C12 C13 C14 -0.1(3) . . . . ?
C12 C13 C14 C15 0.2(3) . . . . ?
C13 C14 C15 C16 0.1(3) . . . . ?
C14 C15 C16 C11 -0.6(3) . . . . ?
C12 C11 C16 C15 0.7(2) . . . . ?
N11 C11 C16 C15 176.31(15) . . . . ?
C11 N11 C17 C18 -4.9(2) . . . . ?
Zn1 N11 C17 C18 -167.24(12) . . . . ?
C11 N11 C17 C19 176.48(14) . . . . ?
Zn1 N11 C17 C19 14.15(19) . . . . ?
N11 C17 C19 C20 -59.4(2) . . . . ?
C18 C17 C19 C20 121.88(16) . . . . ?
Zn1 O1 C20 C22 -134.64(11) . . . . ?
Zn1 O1 C20 C21 107.05(13) . . . . ?
Zn1 O1 C20 C19 -16.29(18) . . . . ?
C17 C19 C20 O1 60.71(19) . . . . ?
C17 C19 C20 C22 -179.94(13) . . . . ?
C17 C19 C20 C21 -62.16(18) . . . . ?
O1 C20 C21 F21A 58.71(18) . . . . ?
C22 C20 C21 F21A -58.64(18) . . . . ?
C19 C20 C21 F21A -174.35(14) . . . . ?
O1 C20 C21 F21B -179.38(14) . . . . ?
C22 C20 C21 F21B 63.27(19) . . . . ?
C19 C20 C21 F21B -52.43(19) . . . . ?
O1 C20 C21 F21C -60.38(17) . . . . ?
C22 C20 C21 F21C -177.73(13) . . . . ?
C19 C20 C21 F21C 66.57(17) . . . . ?
O1 C20 C22 F22B -54.95(18) . . . . ?
C21 C20 C22 F22B 62.87(18) . . . . ?
C19 C20 C22 F22B -179.27(13) . . . . ?
O1 C20 C22 F22A 64.80(17) . . . . ?
C21 C20 C22 F22A -177.37(13) . . . . ?
C19 C20 C22 F22A -59.51(17) . . . . ?
O1 C20 C22 F22C -176.63(13) . . . . ?
C21 C20 C22 F22C -58.80(18) . . . . ?
C19 C20 C22 F22C 59.06(17) . . . . ?
O1 Zn1 O2 C40 -142.44(11) . . . . ?
N31 Zn1 O2 C40 -17.81(12) . . . . ?
N11 Zn1 O2 C40 104.02(12) . . . . ?
O1 Zn1 N31 C37 146.74(12) . . . . ?
O2 Zn1 N31 C37 20.63(13) . . . . ?
N11 Zn1 N31 C37 -100.55(13) . . . . ?
O1 Zn1 N31 C31 -22.10(13) . . . . ?
O2 Zn1 N31 C31 -148.20(11) . . . . ?
N11 Zn1 N31 C31 90.62(12) . . . . ?
C37 N31 C31 C32 -79.9(2) . . . . ?
Zn1 N31 C31 C32 88.82(17) . . . . ?
C37 N31 C31 C36 103.26(19) . . . . ?
Zn1 N31 C31 C36 -88.03(16) . . . . ?
C36 C31 C32 C33 -1.2(3) . . . . ?
N31 C31 C32 C33 -178.01(16) . . . . ?
C31 C32 C33 C34 0.4(3) . . . . ?
C32 C33 C34 C35 0.1(3) . . . . ?
C33 C34 C35 C36 0.2(3) . . . . ?
C32 C31 C36 C35 1.5(3) . . . . ?
N31 C31 C36 C35 178.37(15) . . . . ?
C34 C35 C36 C31 -1.0(3) . . . . ?
C31 N31 C37 C38 -2.3(2) . . . . ?
Zn1 N31 C37 C38 -170.87(12) . . . . ?
C31 N31 C37 C39 -178.96(14) . . . . ?
Zn1 N31 C37 C39 12.4(2) . . . . ?
N31 C37 C39 C40 -56.7(2) . . . . ?
C38 C37 C39 C40 126.36(15) . . . . ?
Zn1 O2 C40 C41 107.49(12) . . . . ?
Zn1 O2 C40 C42 -134.36(11) . . . . ?
Zn1 O2 C40 C39 -15.88(18) . . . . ?
C37 C39 C40 O2 58.68(19) . . . . ?
C37 C39 C40 C41 -64.36(18) . . . . ?
C37 C39 C40 C42 178.18(14) . . . . ?
O2 C40 C41 F41C -67.33(17) . . . . ?
C42 C40 C41 F41C 175.38(13) . . . . ?
C39 C40 C41 F41C 59.96(17) . . . . ?
O2 C40 C41 F41A 51.98(18) . . . . ?
C42 C40 C41 F41A -65.32(17) . . . . ?
C39 C40 C41 F41A 179.27(14) . . . . ?
O2 C40 C41 F41B 172.86(13) . . . . ?
C42 C40 C41 F41B 55.57(18) . . . . ?
C39 C40 C41 F41B -59.84(18) . . . . ?
O2 C40 C42 F42A 61.96(16) . . . . ?
C41 C40 C42 F42A 179.75(13) . . . . ?
C39 C40 C42 F42A -62.74(16) . . . . ?
O2 C40 C42 F42B -57.22(17) . . . . ?
C41 C40 C42 F42B 60.57(17) . . . . ?
C39 C40 C42 F42B 178.08(13) . . . . ?
O2 C40 C42 F42C -178.12(13) . . . . ?
C41 C40 C42 F42C -60.33(17) . . . . ?
C39 C40 C42 F42C 57.18(17) . . . . ?
